data_1559027
loop_
_publ_author_name
'Eriksson, Lars'
'Svensson, Gunnar'
'Tabachenko, Valeri'

_publ_section_title
;
 Crystal Structure of Ammonium Diaquadioxalatooxoniobate(V) Dihydrate,
 NH4[NbO(C2O4)2(H2O)2].(H2O)2
;
_journal_name_full 'Acta Chemica Scandinavica'
_journal_page_first 1038
_journal_page_last 1040
_journal_paper_doi 10.3891/acta.chem.scand.47-1038
_journal_volume 47
_journal_year 1993
_chemical_formula_sum 'C4 H12 N Nb O13'
_chemical_formula_weight 375.03
_chemical_name_common
;
Ammonium Diaquadioxalatooxoniobate(V) Dihydrate, 
NH4[NbO(C2O4)2(H2O)2].(H2O)2
;
_space_group_IT_number 11
_space_group_name_Hall '-P 2yb'
_space_group_name_H-M_alt 'P 1 21/m 1'
_symmetry_cell_setting monoclinic
_symmetry_Int_Tables_number 11
_symmetry_space_group_name_Hall '-P 2yb'
_symmetry_space_group_name_H-M 'P 1 21/m 1'
_cell_angle_alpha 90.
_cell_angle_beta 99.26(2)
_cell_angle_gamma 90.
_cell_formula_units_Z 2
_cell_length_a 6.331(3)
_cell_length_b 11.754(6)
_cell_length_c 7.900(4)
_cell_volume 580.2(5)
_diffrn_ambient_temperature 153
_diffrn_radiation_probe x-ray
_diffrn_radiation_type MoK\a
_diffrn_radiation_wavelength 0.71069
_exptl_absorpt_coefficient_mu 0.98
_exptl_crystal_density_diffrn 2.147
_exptl_crystal_F_000 376
_refine_ls_number_parameters 122
_refine_ls_number_reflns 2280
_refine_ls_R_factor_gt 0.033
_refine_ls_wR_factor_gt 0.044
_cod_data_source_file Acta-Chem-Scand-1993-47-1038.cif
_cod_data_source_block 1
_cod_depositor_comments
;
Cell parameters at room temperature :
a = 6.3804(9); b = 11.7582(12); c = 7.9296(8); beta = 98.233(13)
;
_cod_original_sg_symbol_H-M 'P 21/m'
_cod_database_code 1559027

loop_
_space_group_symop_id
_space_group_symop_operation_xyz
1 x,y,z
2 -x,1/2+y,-z
3 -x,-y,-z
4 x,1/2-y,z

loop_
_atom_site_label
_atom_site_type_symbol
_atom_site_thermal_displace_type
_atom_site_fract_x
_atom_site_fract_y
_atom_site_fract_z
_atom_site_occupancy
_atom_site_U_iso_or_equiv
_atom_site_calc_flag
_atom_site_refinement_flags
_atom_site_disorder_assembly
_atom_site_disorder_group
Nb Nb Uiso 0.37928(5) 0.75000 0.22684(4) 1.000 0.0083(1) . . . .
O O Uiso 0.6436(4) 0.75000 0.3131(3) 1.000 0.0144(6) . . . .
O1 O Uiso 0.2707(3) 0.85310(10) 0.4151(2) 1.000 0.0122(4) . . . .
Ow1 O Uiso 0.4336(4) 0.75000 -0.0365(3) 1.000 0.0144(6) . . . .
O2 O Uiso 0.3544(3) 0.1045(2) 0.2022(2) 1.000 0.0169(5) . . . .
Ow2 O Uiso 0.0254(4) 0.75000 0.0931(4) 1.000 0.0162(7) . . . .
O3 O Uiso 0.3709(3) 0.91970(10) 0.1331(2) 1.000 0.0117(4) . . . .
O4 O Uiso 0.2389(3) 0.0314(2) 0.5105(2) 1.000 0.0144(4) . . . .
C1 C Uiso 0.2761(3) 0.9625(2) 0.4028(3) 1.000 0.0102(5) . . . .
C2 C Uiso 0.3392(3) 0.0031(2) 0.2337(3) 1.000 0.0112(5) . . . .
N N Uiso 0.9530(5) 0.75000 0.6355(4) 1.000 0.0178(8) . . . .
Ow3 O Uiso 0.8859(3) 0.9626(2) 0.1686(2) 1.000 0.0197(5) . . . .
H1 H Uiso 0.492(6) 0.697(3) -0.070(5) 1.000 0.030(10) . . . .
H2 H Uiso -0.047(6) 0.705(3) 0.107(5) 1.000 0.043(13) . . . .
H5 H Uiso 0.065(7) 0.75000 0.589(7) 1.000 0.028(14) . . . .
H6 H Uiso 0.992(10) 0.75000 0.750(6) 1.000 0.048(19) . . . .
H7 H Uiso 0.867(6) 0.808(3) 0.611(5) 1.000 0.046(13) . . . .
H3 H Uiso 0.835(6) 0.964(4) 0.260(4) 1.000 0.029(10) . . . .
H4 H Uiso 0.810(6) 0.998(4) 0.109(5) 1.000 0.042(13) . . . .

loop_
_atom_type_symbol
_atom_type_description
_atom_type_scat_dispersion_real
_atom_type_scat_dispersion_imag
_atom_type_scat_source
C C 0.0033 0.0016 ' International Tables Vol C Tables 4.2.6.8 and 6.1.1.4'
H H 0.0000 0.0000 ' International Tables Vol C Tables 4.2.6.8 and 6.1.1.4'
N N 0.0061 0.0033 ' International Tables Vol C Tables 4.2.6.8 and 6.1.1.4'
Nb Nb -2.0727 0.6215 ' International Tables Vol C Tables 4.2.6.8 and 6.1.1.4'
O O 0.0106 0.0060 ' International Tables Vol C Tables 4.2.6.8 and 6.1.1.4'

loop_
_geom_angle_atom_site_label_1
_geom_angle_atom_site_label_2
_geom_angle_atom_site_label_3
_geom_angle
_geom_angle_site_symmetry_1
_geom_angle_site_symmetry_2
_geom_angle_site_symmetry_3
_geom_angle_publ_flag
O Nb O1 97.37(9) . . . yes
O Nb Ow1 94.98(11) . . . yes
O Nb Ow2 176.54(11) . . . yes
O Nb O3 96.16(6) . . . yes
O Nb O1 97.37(9) . . 4_565 yes
O Nb O3 96.16(6) . . 4_565 yes
O1 Nb Ow1 142.72(5) . . . yes
O1 Nb Ow2 85.47(8) . . . yes
O1 Nb O3 73.43(6) . . . yes
O1 Nb O1 69.84(6) . . 4_565 yes
O1 Nb O3 142.12(7) . . 4_565 yes
Ow1 Nb Ow2 81.56(10) . . . yes
Ow1 Nb O3 70.35(5) . . . yes
O1 Nb Ow1 142.72(5) 4_565 . . yes
Ow1 Nb O3 70.35(5) . . 4_565 yes
Ow2 Nb O3 82.71(6) . . . yes
O1 Nb Ow2 85.47(8) 4_565 . . yes
Ow2 Nb O3 82.71(6) . . 4_565 yes
O1 Nb O3 142.12(7) 4_565 . . yes
O3 Nb O3 139.60(6) . . 4_565 yes
O1 Nb O3 73.43(6) 4_565 . 4_565 yes
Nb O1 C1 120.13(14) . . . yes
Nb O3 C2 119.55(14) . . 1_565 yes
Nb Ow1 H1 119(3) . . 4_565 no
H1 Ow1 H1 104(4) . . 4_565 no
Nb Ow1 H1 119(3) . . . no
Nb Ow2 H2 122(3) . . . no
H2 Ow2 H2 95(4) . . 4_565 no
Nb Ow2 H2 122(3) . . 4_565 no
O1 C1 C2 112.96(19) . . 1_565 yes
O1 C1 O4 126.6(2) . . 1_565 yes
O4 C1 C2 120.4(2) 1_565 . 1_565 yes
O3 C2 C1 112.75(19) 1_545 . 1_545 yes
O2 C2 O3 125.9(2) . . 1_545 yes
O2 C2 C1 121.4(2) . . 1_545 yes
H6 N H7 107(3) . . . no
H5 N H6 109(5) 1_655 . . no
H6 N H7 107(3) . . 4_565 no
H5 N H7 116(3) 1_655 . . no
H7 N H7 102(4) . . 4_565 no
H5 N H7 116(3) 1_655 . 4_565 no
H3 Ow3 H4 104(4) . . . no

loop_
_geom_bond_atom_site_label_1
_geom_bond_atom_site_label_2
_geom_bond_distance
_geom_bond_site_symmetry_1
_geom_bond_site_symmetry_2
_geom_bond_publ_flag
Nb O 1.702(3) . . yes
Nb O1 2.1171(19) . . yes
Nb Ow1 2.163(3) . . yes
Nb Ow2 2.318(3) . . yes
Nb O3 2.1254(16) . . yes
Nb O1 2.1171(19) . 4_565 yes
Nb O3 2.1254(16) . 4_565 yes
O1 C1 1.290(3) . . yes
O2 C2 1.225(3) . . yes
O3 C2 1.298(3) . 1_565 yes
O4 C1 1.225(3) . 1_545 yes
Ow1 H1 0.79(4) . . no
Ow1 H1 0.79(4) . 4_565 no
Ow2 H2 0.72(4) . . no
Ow2 H2 0.72(4) . 4_565 no
C1 C2 1.531(3) . 1_565 no
N H6 0.90(5) . . no
N H7 0.88(4) . . no
N H5 0.85(5) . 1_655 no
N H7 0.88(4) . 4_565 no
Ow3 H3 0.84(3) . . no
Ow3 H4 0.74(4) . . no

loop_
_geom_hbond_atom_site_label_D
_geom_hbond_atom_site_label_H
_geom_hbond_atom_site_label_A
_geom_hbond_distance_DH
_geom_hbond_distance_HA
_geom_hbond_distance_DA
_geom_hbond_angle_DHA
_geom_hbond_site_symmetry_A
_geom_hbond_publ_flag
Ow1 H1 O2 0.79(4) 1.88(4) 2.647(3) 162(4) 2_655 yes
Ow2 H2 Ow3 0.72(4) 2.09(4) 2.748(3) 153(4) 4_465 yes
Ow3 H3 O4 0.84(3) 1.95(3) 2.775(3) 171(4) 3_666 yes
N_d H5 O1 0.85(5) 2.37(4) 3.110(4) 146(2) . yes
N_d H5 O1 0.85(5) 2.37(4) 3.110(4) 146(2) 4_565 yes
N H7 O2 0.88(4) 2.42(4) 3.026(4) 127(3) 3_666 yes
N H7 O4 0.88(4) 2.17(4) 2.993(3) 156(4) 3_666 yes

loop_
_geom_torsion_atom_site_label_1
_geom_torsion_atom_site_label_2
_geom_torsion_atom_site_label_3
_geom_torsion_atom_site_label_4
_geom_torsion
_geom_torsion_site_symmetry_1
_geom_torsion_site_symmetry_2
_geom_torsion_site_symmetry_3
_geom_torsion_site_symmetry_4
_geom_torsion_publ_flag
O Nb O1 C1 85.29(17) . . . . no
Ow1 Nb O1 C1 -23.0(2) . . . . no
Ow2 Nb O1 C1 -92.71(17) . . . . no
O3 Nb O1 C1 -8.98(16) . . . . no
O1 Nb O1 C1 -179.53(18) 4_565 . . . no
O3 Nb O1 C1 -164.69(15) 4_565 . . . no
O Nb O3 C2 -86.08(18) . . . 1_565 no
O1 Nb O3 C2 9.80(16) . . . 1_565 no
Ow1 Nb O3 C2 -179.19(19) . . . 1_565 no
Ow2 Nb O3 C2 97.21(18) . . . 1_565 no
Nb O1 C1 O4 -172.13(18) . . . 1_565 no
Nb O1 C1 C2 7.1(2) . . . 1_565 no
Nb O3 C2 C1 -9.2(2) . . 1_565 . no
O1 C1 C2 O3 1.4(3) . . 1_565 . no
O1 C1 C2 O2 -179.1(2) . . 1_565 1_565 no
O4 C1 C2 O3 -179.3(2) 1_565 . 1_565 . no
